data_4329188
loop_
_publ_author_name
'Gong-Feng Xu'
'Patrick Gamez'
'Jinkui Tang'
'Rodolphe Cl\'erac'
'Yun-Nan Guo'
'Yang Guo'

_publ_section_title
;
 MIIIDyIII3 (M = FeIII, CoIII) Complexes: Three-Blade Propellers
 Exhibiting Slow Relaxation of Magnetization
;
_journal_name_full 'Inorganic Chemistry'
_journal_page_first 5693
_journal_page_last 5698
_journal_paper_doi 10.1021/ic300126q
_journal_volume 51
_journal_year 2012
_chemical_formula_moiety 'C60 H60 B6 Dy3 Co N36 O6 S6, 4(C2 H3 N), 2(C H2 Cl2)'
_chemical_formula_sum 'C70 H76 B6 Cl4 Co Dy3 N40 O6 S6'
_chemical_formula_weight 2519.16
_chemical_name_systematic
; 
 ? 
;
_space_group_IT_number 15
_symmetry_cell_setting monoclinic
_symmetry_space_group_name_Hall '-C 2yc'
_symmetry_space_group_name_H-M 'C 1 2/c 1'
_atom_sites_solution_hydrogens geom
_atom_sites_solution_primary direct
_atom_sites_solution_secondary difmap
_audit_creation_method SHELXL-97
_cell_angle_alpha 90.00
_cell_angle_beta 131.1310(10)
_cell_angle_gamma 90.00
_cell_formula_units_Z 4
_cell_length_a 28.3220(13)
_cell_length_b 24.7043(12)
_cell_length_c 18.6907(9)
_cell_measurement_reflns_used 8677
_cell_measurement_temperature 166(2)
_cell_volume 9850.0(8)
_computing_cell_refinement 'Bruker SAINT'
_computing_data_collection 'Bruker APEX2'
_computing_data_reduction 'Bruker SAINT'
_computing_molecular_graphics 'Bruker SHELXTL'
_computing_publication_material 'Bruker SHELXTL'
_computing_structure_refinement 'SHELXS-97 (Sheldrick, 2008)'
_computing_structure_solution 'SHELXS-97 (Sheldrick, 2008)'
_diffrn_ambient_temperature 166(2)
_diffrn_measured_fraction_theta_full 0.999
_diffrn_measured_fraction_theta_max 0.999
_diffrn_measurement_device_type 'Bruker APEX-II CCD'
_diffrn_measurement_method '\w scans'
_diffrn_radiation_monochromator graphite
_diffrn_radiation_source 'fine-focus sealed tube'
_diffrn_radiation_type MoK\a
_diffrn_radiation_wavelength 0.71073
_diffrn_reflns_av_R_equivalents 0.0449
_diffrn_reflns_av_sigmaI/netI 0.0510
_diffrn_reflns_limit_h_max 18
_diffrn_reflns_limit_h_min -33
_diffrn_reflns_limit_k_max 29
_diffrn_reflns_limit_k_min -29
_diffrn_reflns_limit_l_max 22
_diffrn_reflns_limit_l_min -18
_diffrn_reflns_number 26080
_diffrn_reflns_theta_full 25.00
_diffrn_reflns_theta_max 25.00
_diffrn_reflns_theta_min 2.18
_exptl_absorpt_coefficient_mu 2.720
_exptl_absorpt_correction_T_max 0.6701
_exptl_absorpt_correction_T_min 0.6122
_exptl_absorpt_correction_type multi-scan
_exptl_absorpt_process_details
; 
SADABS, Sheldrick, 1996
;
_exptl_crystal_colour red
_exptl_crystal_density_diffrn 1.699
_exptl_crystal_description block
_exptl_crystal_F_000 4972
_exptl_crystal_size_max 0.20
_exptl_crystal_size_mid 0.18
_exptl_crystal_size_min 0.16
_refine_diff_density_max 1.774
_refine_diff_density_min -1.879
_refine_diff_density_rms 0.134
_refine_ls_extinction_method none
_refine_ls_goodness_of_fit_ref 1.029
_refine_ls_hydrogen_treatment mixed
_refine_ls_matrix_type full
_refine_ls_number_parameters 570
_refine_ls_number_reflns 8677
_refine_ls_number_restraints 0
_refine_ls_restrained_S_all 1.029
_refine_ls_R_factor_all 0.0641
_refine_ls_R_factor_gt 0.0434
_refine_ls_shift/su_max 0.002
_refine_ls_shift/su_mean 0.000
_refine_ls_structure_factor_coef Fsqd
_refine_ls_weighting_details 'calc w=1/[\s^2^(Fo^2^)+(0.0591P)^2^+49.9418P] where P=(Fo^2^+2Fc^2^)/3'
_refine_ls_weighting_scheme calc
_refine_ls_wR_factor_gt 0.1102
_refine_ls_wR_factor_ref 0.1195
_reflns_number_gt 6668
_reflns_number_total 8677
_reflns_threshold_expression >2sigma(I)
_cod_data_source_file ic300126q_si_002_2.cif
_cod_data_source_block xugf100506_0m
_cod_database_code 4329188

loop_
_symmetry_equiv_pos_as_xyz
'x, y, z'
'-x, y, -z+1/2'
'x+1/2, y+1/2, z'
'-x+1/2, y+1/2, -z+1/2'
'-x, -y, -z'
'x, -y, z-1/2'
'-x+1/2, -y+1/2, -z'
'x+1/2, -y+1/2, z-1/2'

loop_
_atom_site_label
_atom_site_type_symbol
_atom_site_fract_x
_atom_site_fract_y
_atom_site_fract_z
_atom_site_U_iso_or_equiv
_atom_site_adp_type
_atom_site_occupancy
_atom_site_symmetry_multiplicity
_atom_site_calc_flag
_atom_site_refinement_flags
_atom_site_disorder_assembly
_atom_site_disorder_group
Dy1 Dy 0.877814(13) 0.130125(11) 0.35520(2) 0.02692(10) Uani 1 1 d . . .
Dy2 Dy 1.0000 0.523549(16) 0.2500 0.02915(13) Uani 1 2 d S . .
Co1 Co 1.0000 0.27431(4) 0.2500 0.0268(3) Uani 1 2 d S . .
S1 S 0.90473(8) 0.27203(6) 0.20593(12) 0.0329(4) Uani 1 1 d . . .
S2 S 1.03281(8) 0.33810(6) 0.35866(11) 0.0325(4) Uani 1 1 d . . .
S3 S 0.96501(7) 0.21101(6) 0.13953(12) 0.0325(4) Uani 1 1 d . . .
B1 B 0.9346(4) 0.1555(3) 0.5896(6) 0.0338(18) Uani 1 1 d . . .
H1B H 0.9505 0.1623 0.6574 0.041 Uiso 1 1 d R . .
B2 B 0.7720(4) 0.0345(3) 0.1686(6) 0.044(2) Uani 1 1 d . . .
H2B H 0.7398 0.0114 0.1076 0.053 Uiso 1 1 d R . .
B3 B 0.9090(4) 0.5721(3) 0.3058(6) 0.041(2) Uani 1 1 d . . .
H3B H 0.8824 0.5870 0.3194 0.049 Uiso 1 1 d R . .
O1 O 0.86367(19) 0.20354(17) 0.2600(3) 0.0328(10) Uani 1 1 d . . .
O2 O 0.97055(19) 0.15279(17) 0.3850(3) 0.0313(10) Uani 1 1 d . . .
O3 O 1.0315(2) 0.44247(16) 0.3422(3) 0.0322(10) Uani 1 1 d . . .
N1 N 0.9158(3) 0.2124(2) 0.4588(4) 0.0336(13) Uani 1 1 d . . .
N2 N 0.9417(2) 0.2067(2) 0.5509(4) 0.0354(13) Uani 1 1 d . . .
N3 N 0.8298(2) 0.1310(2) 0.4277(4) 0.0330(13) Uani 1 1 d . . .
N4 N 0.8645(3) 0.1398(2) 0.5228(4) 0.0341(13) Uani 1 1 d . . .
N5 N 0.9647(2) 0.0972(2) 0.5142(4) 0.0303(12) Uani 1 1 d . . .
N6 N 0.9730(2) 0.1096(2) 0.5928(4) 0.0306(12) Uani 1 1 d . . .
N7 N 0.7680(3) 0.1296(2) 0.2147(4) 0.0379(14) Uani 1 1 d . . .
N8 N 0.7372(3) 0.0874(2) 0.1537(4) 0.0387(14) Uani 1 1 d . . .
N9 N 0.8442(2) 0.0356(2) 0.3470(4) 0.0319(13) Uani 1 1 d . . .
N10 N 0.8011(3) 0.0087(2) 0.2640(4) 0.0361(13) Uani 1 1 d . . .
N11 N 0.8246(3) 0.0467(2) 0.1673(4) 0.0384(14) Uani 1 1 d . . .
N12 N 0.8751(3) 0.0788(2) 0.2360(4) 0.0344(13) Uani 1 1 d . . .
N13 N 0.9025(2) 0.4925(2) 0.2147(4) 0.0347(13) Uani 1 1 d . . .
N14 N 0.8790(3) 0.5200(2) 0.2481(4) 0.0350(13) Uani 1 1 d . . .
N15 N 0.9305(3) 0.6029(2) 0.2017(4) 0.0383(14) Uani 1 1 d . . .
N16 N 0.9072(3) 0.6142(2) 0.2442(4) 0.0387(14) Uani 1 1 d . . .
N17 N 1.0228(3) 0.5510(2) 0.3958(4) 0.0357(13) Uani 1 1 d . . .
N18 N 0.9771(3) 0.5639(2) 0.3984(4) 0.0396(14) Uani 1 1 d . . .
C1 C 0.9314(4) 0.2617(3) 0.4525(6) 0.0463(19) Uani 1 1 d . . .
H1A H 0.9189 0.2772 0.3957 0.056 Uiso 1 1 calc R . .
C2 C 0.9685(4) 0.2875(3) 0.5398(6) 0.055(2) Uani 1 1 d . . .
H2A H 0.9865 0.3226 0.5546 0.066 Uiso 1 1 calc R . .
C3 C 0.9735(3) 0.2518(3) 0.5998(6) 0.0461(19) Uani 1 1 d . . .
H3A H 0.9957 0.2577 0.6653 0.055 Uiso 1 1 calc R . .
C4 C 0.8284(4) 0.1318(3) 0.5444(6) 0.0468(19) Uani 1 1 d . . .
H4A H 0.8416 0.1356 0.6059 0.056 Uiso 1 1 calc R . .
C5 C 0.7699(4) 0.1175(3) 0.4649(6) 0.051(2) Uani 1 1 d . . .
H5A H 0.7348 0.1097 0.4592 0.062 Uiso 1 1 calc R . .
C6 C 0.7727(3) 0.1167(3) 0.3929(5) 0.0411(17) Uani 1 1 d . . .
H6A H 0.7388 0.1073 0.3285 0.049 Uiso 1 1 calc R . .
C7 C 1.0223(3) 0.0824(3) 0.6674(5) 0.0391(17) Uani 1 1 d . . .
H7A H 1.0377 0.0844 0.7304 0.047 Uiso 1 1 calc R . .
C8 C 1.0468(3) 0.0516(3) 0.6388(5) 0.0415(18) Uani 1 1 d . . .
H8A H 1.0817 0.0278 0.6763 0.050 Uiso 1 1 calc R . .
C9 C 1.0098(3) 0.0623(3) 0.5430(5) 0.0361(16) Uani 1 1 d . . .
H9A H 1.0158 0.0468 0.5030 0.043 Uiso 1 1 calc R . .
C10 C 0.7265(3) 0.1692(3) 0.1805(5) 0.0425(18) Uani 1 1 d . . .
H10A H 0.7352 0.2038 0.2091 0.051 Uiso 1 1 calc R . .
C11 C 0.6687(4) 0.1530(3) 0.0970(5) 0.051(2) Uani 1 1 d . . .
H11A H 0.6311 0.1735 0.0582 0.062 Uiso 1 1 calc R . .
C12 C 0.6772(3) 0.1012(3) 0.0822(5) 0.048(2) Uani 1 1 d . . .
H12A H 0.6460 0.0788 0.0302 0.058 Uiso 1 1 calc R . .
C13 C 0.8606(3) 0.0025(3) 0.4165(5) 0.0391(17) Uani 1 1 d . . .
H13A H 0.8896 0.0113 0.4821 0.047 Uiso 1 1 calc R . .
C14 C 0.8299(4) -0.0461(3) 0.3800(6) 0.0457(19) Uani 1 1 d . . .
H14A H 0.8339 -0.0768 0.4143 0.055 Uiso 1 1 calc R . .
C15 C 0.7921(3) -0.0410(3) 0.2828(6) 0.048(2) Uani 1 1 d . . .
H15A H 0.7645 -0.0679 0.2371 0.058 Uiso 1 1 calc R . .
C16 C 0.8352(4) 0.0252(3) 0.1127(6) 0.056(2) Uani 1 1 d . . .
H16A H 0.8077 0.0013 0.0610 0.067 Uiso 1 1 calc R . .
C17 C 0.8906(4) 0.0429(4) 0.1426(6) 0.059(2) Uani 1 1 d . . .
H17A H 0.9093 0.0344 0.1165 0.071 Uiso 1 1 calc R . .
C18 C 0.9145(4) 0.0762(3) 0.2200(6) 0.0464(19) Uani 1 1 d . . .
H18A H 0.9536 0.0945 0.2564 0.056 Uiso 1 1 calc R . .
C19 C 0.8626(3) 0.4513(3) 0.1639(5) 0.0408(17) Uani 1 1 d . . .
H19A H 0.8671 0.4251 0.1315 0.049 Uiso 1 1 calc R . .
C20 C 0.8147(4) 0.4520(3) 0.1648(6) 0.051(2) Uani 1 1 d . . .
H20A H 0.7807 0.4272 0.1346 0.061 Uiso 1 1 calc R . .
C21 C 0.8264(3) 0.4964(3) 0.2189(5) 0.0427(18) Uani 1 1 d . . .
H21A H 0.8015 0.5081 0.2332 0.051 Uiso 1 1 calc R . .
C22 C 0.8845(3) 0.6651(3) 0.2222(6) 0.046(2) Uani 1 1 d . . .
H22A H 0.8660 0.6827 0.2439 0.055 Uiso 1 1 calc R . .
C23 C 0.8923(4) 0.6868(3) 0.1646(6) 0.051(2) Uani 1 1 d . . .
H23A H 0.8810 0.7222 0.1382 0.061 Uiso 1 1 calc R . .
C24 C 0.9200(4) 0.6467(3) 0.1520(6) 0.0465(19) Uani 1 1 d . . .
H24A H 0.9303 0.6501 0.1130 0.056 Uiso 1 1 calc R . .
C25 C 1.0016(4) 0.5703(3) 0.4872(6) 0.048(2) Uani 1 1 d . . .
H25A H 0.9791 0.5791 0.5072 0.058 Uiso 1 1 calc R . .
C26 C 1.0643(4) 0.5621(3) 0.5449(6) 0.056(2) Uani 1 1 d . . .
H26A H 1.0942 0.5646 0.6123 0.067 Uiso 1 1 calc R . .
C27 C 1.0757(4) 0.5495(3) 0.4866(5) 0.049(2) Uani 1 1 d . . .
H27A H 1.1158 0.5409 0.5076 0.058 Uiso 1 1 calc R . .
C28 C 0.9086(3) 0.2200(3) 0.2678(5) 0.0306(15) Uani 1 1 d . . .
C29 C 0.9706(3) 0.1906(2) 0.3409(4) 0.0294(14) Uani 1 1 d . . .
C30 C 1.0171(3) 0.3974(2) 0.3026(4) 0.0274(14) Uani 1 1 d . . .
C31 C 0.7200(5) 0.2984(5) 0.0592(9) 0.1542(13) Uiso 0.80 1 d P A 1
Cl1 Cl 0.7485(3) 0.3174(2) 0.1678(4) 0.1542(13) Uiso 0.80 1 d P A 1
Cl2 Cl 0.7282(3) 0.3319(2) -0.0062(4) 0.1542(13) Uiso 0.80 1 d P A 1
C31' C 0.7485(3) 0.3174(2) 0.1678(4) 0.1542(13) Uiso 0.20 1 d P B 2
Cl1' Cl 0.7200(5) 0.2984(5) 0.0592(9) 0.1542(13) Uiso 0.20 1 d P B 2
Cl2' Cl 0.7811(11) 0.3194(10) 0.2975(18) 0.1542(13) Uiso 0.20 1 d P B 2
N19 N 1.1386(7) 0.1956(6) 0.7682(12) 0.163(5) Uiso 1 1 d . . .
C32 C 1.1198(6) 0.1934(5) 0.6921(10) 0.096(4) Uiso 1 1 d . . .
C33 C 1.0945(6) 0.1920(5) 0.5979(9) 0.097(4) Uiso 1 1 d . . .
N20 N 0.7881(11) 0.3692(10) 0.3973(18) 0.265(11) Uiso 1 1 d . . .
C34 C 0.7881(9) 0.3181(9) 0.4045(14) 0.160(7) Uiso 1 1 d . B .
C35 C 0.7779(6) 0.2581(5) 0.4215(10) 0.106(4) Uiso 1 1 d . . .

loop_
_atom_site_aniso_label
_atom_site_aniso_U_11
_atom_site_aniso_U_22
_atom_site_aniso_U_33
_atom_site_aniso_U_23
_atom_site_aniso_U_13
_atom_site_aniso_U_12
Dy1 0.02683(17) 0.02574(17) 0.02549(17) -0.00028(12) 0.01606(14) -0.00061(12)
Dy2 0.0293(2) 0.0231(2) 0.0348(3) 0.000 0.0210(2) 0.000
Co1 0.0281(6) 0.0241(6) 0.0261(6) 0.000 0.0169(5) 0.000
S1 0.0309(9) 0.0311(9) 0.0351(9) 0.0061(7) 0.0211(8) 0.0047(7)
S2 0.0427(10) 0.0259(8) 0.0257(9) 0.0007(7) 0.0211(8) -0.0005(7)
S3 0.0282(9) 0.0295(8) 0.0361(10) -0.0063(7) 0.0195(8) -0.0023(7)
B1 0.033(4) 0.038(4) 0.028(4) -0.001(3) 0.019(3) 0.009(3)
B2 0.047(5) 0.043(5) 0.035(5) -0.014(4) 0.024(4) -0.016(4)
B3 0.045(5) 0.036(4) 0.060(6) -0.005(4) 0.042(5) 0.000(4)
O1 0.025(2) 0.034(2) 0.034(3) 0.004(2) 0.017(2) 0.0014(19)
O2 0.029(2) 0.029(2) 0.032(3) 0.005(2) 0.018(2) 0.0021(19)
O3 0.038(3) 0.026(2) 0.030(3) 0.0000(19) 0.021(2) 0.0006(19)
N1 0.036(3) 0.031(3) 0.036(3) 0.000(2) 0.025(3) 0.002(2)
N2 0.036(3) 0.033(3) 0.036(3) -0.006(3) 0.023(3) 0.001(2)
N3 0.029(3) 0.040(3) 0.031(3) -0.004(3) 0.021(3) -0.002(2)
N4 0.035(3) 0.042(3) 0.031(3) 0.000(3) 0.024(3) 0.003(3)
N5 0.028(3) 0.034(3) 0.029(3) -0.001(2) 0.019(3) 0.001(2)
N6 0.028(3) 0.033(3) 0.025(3) -0.001(2) 0.015(2) 0.003(2)
N7 0.036(3) 0.037(3) 0.033(3) 0.001(3) 0.020(3) -0.001(3)
N8 0.030(3) 0.039(3) 0.032(3) -0.006(3) 0.014(3) -0.011(3)
N9 0.037(3) 0.024(3) 0.036(3) -0.004(2) 0.024(3) -0.003(2)
N10 0.037(3) 0.030(3) 0.042(4) -0.007(3) 0.027(3) -0.009(2)
N11 0.045(4) 0.036(3) 0.036(3) -0.011(3) 0.028(3) -0.010(3)
N12 0.042(3) 0.031(3) 0.034(3) -0.003(2) 0.027(3) -0.003(3)
N13 0.030(3) 0.036(3) 0.035(3) -0.005(3) 0.020(3) -0.004(2)
N14 0.032(3) 0.035(3) 0.043(4) 0.000(3) 0.027(3) -0.001(2)
N15 0.040(3) 0.029(3) 0.053(4) 0.004(3) 0.033(3) 0.004(3)
N16 0.032(3) 0.026(3) 0.053(4) -0.002(3) 0.025(3) -0.001(2)
N17 0.034(3) 0.029(3) 0.036(3) -0.001(2) 0.019(3) 0.002(2)
N18 0.048(4) 0.030(3) 0.045(4) -0.003(3) 0.032(3) -0.003(3)
C1 0.059(5) 0.033(4) 0.057(5) -0.005(4) 0.043(4) -0.003(4)
C2 0.076(6) 0.032(4) 0.072(6) -0.023(4) 0.055(5) -0.013(4)
C3 0.046(4) 0.048(4) 0.040(4) -0.020(4) 0.027(4) -0.012(4)
C4 0.042(4) 0.067(5) 0.042(5) 0.006(4) 0.032(4) 0.008(4)
C5 0.040(5) 0.067(5) 0.057(5) 0.006(4) 0.036(4) 0.006(4)
C6 0.025(4) 0.050(4) 0.040(4) 0.001(3) 0.019(3) -0.001(3)
C7 0.029(4) 0.049(4) 0.029(4) 0.007(3) 0.015(3) 0.004(3)
C8 0.038(4) 0.039(4) 0.043(4) 0.008(3) 0.025(4) 0.016(3)
C9 0.038(4) 0.033(4) 0.045(4) 0.005(3) 0.031(4) 0.005(3)
C10 0.037(4) 0.038(4) 0.036(4) 0.010(3) 0.017(3) 0.008(3)
C11 0.036(4) 0.059(5) 0.035(4) 0.014(4) 0.013(4) 0.007(4)
C12 0.029(4) 0.071(6) 0.026(4) 0.004(4) 0.010(3) -0.005(4)
C13 0.039(4) 0.041(4) 0.047(4) 0.007(3) 0.032(4) 0.002(3)
C14 0.049(5) 0.029(4) 0.074(6) 0.015(4) 0.046(5) 0.005(3)
C15 0.038(4) 0.033(4) 0.072(6) -0.006(4) 0.036(4) -0.009(3)
C16 0.077(6) 0.050(5) 0.044(5) -0.016(4) 0.041(5) -0.006(4)
C17 0.076(6) 0.073(6) 0.054(5) -0.015(5) 0.055(5) -0.011(5)
C18 0.056(5) 0.050(4) 0.051(5) -0.011(4) 0.043(4) -0.010(4)
C19 0.041(4) 0.034(4) 0.050(5) -0.012(3) 0.031(4) -0.008(3)
C20 0.040(4) 0.041(4) 0.066(6) -0.007(4) 0.033(4) -0.010(3)
C21 0.037(4) 0.043(4) 0.055(5) 0.001(4) 0.033(4) -0.002(3)
C22 0.039(4) 0.029(4) 0.062(5) -0.006(4) 0.029(4) 0.003(3)
C23 0.050(5) 0.026(4) 0.072(6) 0.003(4) 0.038(5) 0.004(3)
C24 0.058(5) 0.029(4) 0.061(5) 0.009(3) 0.043(4) 0.003(3)
C25 0.075(6) 0.037(4) 0.046(5) -0.011(4) 0.046(5) -0.014(4)
C26 0.068(6) 0.049(5) 0.036(5) -0.011(4) 0.028(4) -0.017(4)
C27 0.051(5) 0.034(4) 0.040(5) -0.003(3) 0.020(4) 0.000(3)
C28 0.030(4) 0.032(3) 0.030(4) -0.006(3) 0.020(3) -0.004(3)
C29 0.030(3) 0.028(3) 0.026(3) -0.002(3) 0.016(3) -0.001(3)
C30 0.023(3) 0.028(3) 0.031(4) -0.002(3) 0.017(3) 0.000(3)

loop_
_atom_type_symbol
_atom_type_description
_atom_type_scat_dispersion_real
_atom_type_scat_dispersion_imag
_atom_type_scat_source
C C 0.0033 0.0016 'International Tables Vol C Tables 4.2.6.8 and 6.1.1.4'
H H 0.0000 0.0000 'International Tables Vol C Tables 4.2.6.8 and 6.1.1.4'
N N 0.0061 0.0033 'International Tables Vol C Tables 4.2.6.8 and 6.1.1.4'
O O 0.0106 0.0060 'International Tables Vol C Tables 4.2.6.8 and 6.1.1.4'
S S 0.1246 0.1234 'International Tables Vol C Tables 4.2.6.8 and 6.1.1.4'
Co Co 0.3494 0.9721 'International Tables Vol C Tables 4.2.6.8 and 6.1.1.4'
Dy Dy -0.1892 4.4098 'International Tables Vol C Tables 4.2.6.8 and 6.1.1.4'
B B 0.0013 0.0007 'International Tables Vol C Tables 4.2.6.8 and 6.1.1.4'
Cl Cl 0.1484 0.1585 'International Tables Vol C Tables 4.2.6.8 and 6.1.1.4'

loop_
_geom_angle_atom_site_label_1
_geom_angle_atom_site_label_2
_geom_angle_atom_site_label_3
_geom_angle
_geom_angle_site_symmetry_1
_geom_angle_site_symmetry_3
O2 Dy1 O1 67.12(14) . .
O2 Dy1 N7 133.95(18) . .
O1 Dy1 N7 74.22(17) . .
O2 Dy1 N5 73.56(16) . .
O1 Dy1 N5 134.76(16) . .
N7 Dy1 N5 150.56(18) . .
O2 Dy1 N3 142.63(16) . .
O1 Dy1 N3 121.33(17) . .
N7 Dy1 N3 79.42(19) . .
N5 Dy1 N3 79.23(18) . .
O2 Dy1 N9 123.86(16) . .
O1 Dy1 N9 143.02(17) . .
N7 Dy1 N9 76.19(18) . .
N5 Dy1 N9 78.46(17) . .
N3 Dy1 N9 73.47(18) . .
O2 Dy1 N1 77.32(16) . .
O1 Dy1 N1 74.70(17) . .
N7 Dy1 N1 115.80(18) . .
N5 Dy1 N1 75.68(17) . .
N3 Dy1 N1 71.42(17) . .
N9 Dy1 N1 139.46(18) . .
O2 Dy1 N12 73.20(16) . .
O1 Dy1 N12 80.23(16) . .
N7 Dy1 N12 76.55(19) . .
N5 Dy1 N12 109.23(17) . .
N3 Dy1 N12 141.34(17) . .
N9 Dy1 N12 71.68(17) . .
N1 Dy1 N12 146.93(17) . .
O3 Dy2 O3 66.8(2) . 2_755
O3 Dy2 N17 137.09(16) . 2_755
O3 Dy2 N17 74.37(16) 2_755 2_755
O3 Dy2 N17 74.36(16) . .
O3 Dy2 N17 137.09(16) 2_755 .
N17 Dy2 N17 147.8(2) 2_755 .
O3 Dy2 N15 138.63(17) . .
O3 Dy2 N15 124.43(17) 2_755 .
N17 Dy2 N15 79.08(19) 2_755 .
N17 Dy2 N15 75.67(19) . .
O3 Dy2 N15 124.43(17) . 2_755
O3 Dy2 N15 138.63(17) 2_755 2_755
N17 Dy2 N15 75.67(19) 2_755 2_755
N17 Dy2 N15 79.08(19) . 2_755
N15 Dy2 N15 76.0(3) . 2_755
O3 Dy2 N13 75.97(16) . .
O3 Dy2 N13 74.31(16) 2_755 .
N17 Dy2 N13 110.76(18) 2_755 .
N17 Dy2 N13 79.39(18) . .
N15 Dy2 N13 70.99(18) . .
N15 Dy2 N13 144.07(18) 2_755 .
O3 Dy2 N13 74.31(16) . 2_755
O3 Dy2 N13 75.97(16) 2_755 2_755
N17 Dy2 N13 79.39(18) 2_755 2_755
N17 Dy2 N13 110.76(18) . 2_755
N15 Dy2 N13 144.07(18) . 2_755
N15 Dy2 N13 70.99(18) 2_755 2_755
N13 Dy2 N13 144.2(3) . 2_755
S2 Co1 S2 90.24(9) . 2_755
S2 Co1 S3 178.75(6) . .
S2 Co1 S3 89.27(6) 2_755 .
S2 Co1 S3 89.27(6) . 2_755
S2 Co1 S3 178.75(6) 2_755 2_755
S3 Co1 S3 91.24(10) . 2_755
S2 Co1 S1 90.19(6) . 2_755
S2 Co1 S1 91.84(7) 2_755 2_755
S3 Co1 S1 90.98(6) . 2_755
S3 Co1 S1 87.01(6) 2_755 2_755
S2 Co1 S1 91.84(7) . .
S2 Co1 S1 90.19(6) 2_755 .
S3 Co1 S1 87.01(6) . .
S3 Co1 S1 90.98(6) 2_755 .
S1 Co1 S1 177.13(10) 2_755 .
C28 S1 Co1 104.3(2) . .
C30 S2 Co1 105.5(2) . .
C29 S3 Co1 104.5(2) 2_755 .
N2 B1 N6 108.3(6) . .
N2 B1 N4 108.9(5) . .
N6 B1 N4 110.2(5) . .
N10 B2 N11 108.4(6) . .
N10 B2 N8 110.7(6) . .
N11 B2 N8 110.0(6) . .
N16 B3 N14 108.4(6) . .
N16 B3 N18 109.5(6) . .
N14 B3 N18 112.8(6) . .
C28 O1 Dy1 120.2(4) . .
C29 O2 Dy1 120.4(4) . .
C30 O3 Dy2 119.8(4) . .
C1 N1 N2 105.9(6) . .
C1 N1 Dy1 132.3(5) . .
N2 N1 Dy1 119.5(4) . .
C3 N2 N1 109.6(6) . .
C3 N2 B1 126.9(6) . .
N1 N2 B1 123.5(5) . .
C6 N3 N4 106.2(5) . .
C6 N3 Dy1 131.1(5) . .
N4 N3 Dy1 122.0(4) . .
C4 N4 N3 109.3(6) . .
C4 N4 B1 128.6(6) . .
N3 N4 B1 122.1(5) . .
C9 N5 N6 105.8(5) . .
C9 N5 Dy1 130.1(4) . .
N6 N5 Dy1 124.0(4) . .
C7 N6 N5 109.5(5) . .
C7 N6 B1 129.4(6) . .
N5 N6 B1 120.5(5) . .
C10 N7 N8 106.6(6) . .
C10 N7 Dy1 128.3(5) . .
N8 N7 Dy1 125.0(4) . .
C12 N8 N7 109.4(6) . .
C12 N8 B2 129.4(6) . .
N7 N8 B2 121.1(5) . .
C13 N9 N10 106.7(5) . .
C13 N9 Dy1 129.9(5) . .
N10 N9 Dy1 123.3(4) . .
C15 N10 N9 109.3(6) . .
C15 N10 B2 129.5(6) . .
N9 N10 B2 121.2(5) . .
C16 N11 N12 108.7(6) . .
C16 N11 B2 129.5(6) . .
N12 N11 B2 121.3(6) . .
C18 N12 N11 105.7(6) . .
C18 N12 Dy1 132.8(5) . .
N11 N12 Dy1 121.5(4) . .
C19 N13 N14 105.3(5) . .
C19 N13 Dy2 133.6(5) . .
N14 N13 Dy2 121.0(4) . .
C21 N14 N13 110.2(6) . .
C21 N14 B3 127.6(6) . .
N13 N14 B3 122.1(5) . .
C24 N15 N16 105.8(6) . .
C24 N15 Dy2 131.1(5) . .
N16 N15 Dy2 121.5(4) . .
C22 N16 N15 109.4(6) . .
C22 N16 B3 129.5(7) . .
N15 N16 B3 121.0(5) . .
C27 N17 N18 105.0(6) . .
C27 N17 Dy2 131.4(5) . .
N18 N17 Dy2 122.8(4) . .
C25 N18 N17 110.3(6) . .
C25 N18 B3 129.1(7) . .
N17 N18 B3 120.5(6) . .
N1 C1 C2 110.8(7) . .
C3 C2 C1 105.0(7) . .
N2 C3 C2 108.6(7) . .
N4 C4 C5 109.3(7) . .
C4 C5 C6 105.0(7) . .
N3 C6 C5 110.1(7) . .
N6 C7 C8 108.9(7) . .
C7 C8 C9 104.8(6) . .
N5 C9 C8 111.0(6) . .
N7 C10 C11 110.2(7) . .
C12 C11 C10 105.4(7) . .
N8 C12 C11 108.3(7) . .
N9 C13 C14 110.6(7) . .
C13 C14 C15 105.3(6) . .
N10 C15 C14 108.1(7) . .
C17 C16 N11 109.7(7) . .
C16 C17 C18 105.1(7) . .
N12 C18 C17 110.7(7) . .
N13 C19 C20 111.3(7) . .
C19 C20 C21 104.8(6) . .
N14 C21 C20 108.3(7) . .
C23 C22 N16 108.5(7) . .
C22 C23 C24 105.3(7) . .
N15 C24 C23 111.0(7) . .
N18 C25 C26 108.1(7) . .
C25 C26 C27 105.9(7) . .
N17 C27 C26 110.7(8) . .
O1 C28 C29 115.7(6) . .
O1 C28 S1 124.6(5) . .
C29 C28 S1 119.7(5) . .
O2 C29 C28 116.6(6) . .
O2 C29 S3 123.6(5) . 2_755
C28 C29 S3 119.8(5) . 2_755
O3 C30 C30 116.8(3) . 2_755
O3 C30 S2 123.9(5) . .
C30 C30 S2 119.3(2) 2_755 .
Cl2 C31 Cl1 125.2(8) . .
C34 Cl2' N20 36.2(9) . .
N19 C32 C33 177.5(16) . .
C34 N20 Cl2' 60.8(16) . .
N20 C34 C35 165(2) . .
N20 C34 Cl2' 82.9(18) . .
C35 C34 Cl2' 109.0(15) . .

loop_
_geom_bond_atom_site_label_1
_geom_bond_atom_site_label_2
_geom_bond_distance
_geom_bond_site_symmetry_2
Dy1 O2 2.366(4) .
Dy1 O1 2.382(4) .
Dy1 N7 2.413(6) .
Dy1 N5 2.435(5) .
Dy1 N3 2.473(5) .
Dy1 N9 2.489(5) .
Dy1 N1 2.509(5) .
Dy1 N12 2.520(5) .
Dy2 O3 2.399(4) .
Dy2 O3 2.399(4) 2_755
Dy2 N17 2.448(6) 2_755
Dy2 N17 2.448(6) .
Dy2 N15 2.489(5) .
Dy2 N15 2.489(5) 2_755
Dy2 N13 2.500(5) .
Dy2 N13 2.500(5) 2_755
Co1 S2 2.2336(18) .
Co1 S2 2.2336(18) 2_755
Co1 S3 2.2358(18) .
Co1 S3 2.2358(18) 2_755
Co1 S1 2.2444(16) 2_755
Co1 S1 2.2445(16) .
S1 C28 1.683(7) .
S2 C30 1.683(6) .
S3 C29 1.683(7) 2_755
B1 N2 1.535(10) .
B1 N6 1.546(9) .
B1 N4 1.546(9) .
B2 N10 1.528(11) .
B2 N11 1.537(10) .
B2 N8 1.547(10) .
B3 N16 1.526(10) .
B3 N14 1.528(10) .
B3 N18 1.538(10) .
O1 C28 1.251(7) .
O2 C29 1.247(7) .
O3 C30 1.247(7) .
N1 C1 1.329(9) .
N1 N2 1.364(7) .
N2 C3 1.343(8) .
N3 C6 1.333(8) .
N3 N4 1.370(7) .
N4 C4 1.337(9) .
N5 C9 1.324(8) .
N5 N6 1.362(7) .
N6 C7 1.336(8) .
N7 C10 1.326(9) .
N7 N8 1.359(8) .
N8 C12 1.342(9) .
N9 C13 1.332(9) .
N9 N10 1.359(7) .
N10 C15 1.347(9) .
N11 C16 1.347(9) .
N11 N12 1.380(7) .
N12 C18 1.335(9) .
N13 C19 1.342(8) .
N13 N14 1.359(7) .
N14 C21 1.336(8) .
N15 C24 1.325(9) .
N15 N16 1.355(8) .
N16 C22 1.349(8) .
N17 C27 1.334(9) .
N17 N18 1.364(8) .
N18 C25 1.322(9) .
C1 C2 1.386(11) .
C2 C3 1.360(11) .
C4 C5 1.356(11) .
C5 C6 1.398(11) .
C7 C8 1.355(10) .
C8 C9 1.380(10) .
C10 C11 1.384(10) .
C11 C12 1.362(11) .
C13 C14 1.373(10) .
C14 C15 1.379(11) .
C16 C17 1.344(11) .
C17 C18 1.392(11) .
C19 C20 1.369(10) .
C20 C21 1.376(11) .
C22 C23 1.345(11) .
C23 C24 1.377(10) .
C25 C26 1.357(11) .
C26 C27 1.360(11) .
C28 C29 1.524(9) .
C29 S3 1.683(7) 2_755
C30 C30 1.516(12) 2_755
C31 Cl2 1.613(12) .
C31 Cl1 1.684(12) .
Cl2' C34 1.87(3) .
Cl2' N20 2.13(3) .
N19 C32 1.147(17) .
C32 C33 1.397(17) .
N20 C34 1.27(2) .
C34 C35 1.58(2) .
